data_7123517
loop_
_publ_author_name
'Mehta, Meera'
'Goicoechea, Jose M.'

_publ_section_title
;
 Carboboration of isocyanates with tris(pentafluorophenyl)borane and
 evidence for dissociative FLP chemistry of an acid--base pair
;
_journal_name_full 'Chemical Communications'
_journal_paper_doi 10.1039/C9CC02707F
_journal_year 2019
_chemical_formula_moiety 'C32 H22 B F15 N2 O2'
_chemical_formula_sum 'C32 H22 B F15 N2 O2'
_chemical_formula_weight 762.32
_chemical_name_systematic
;
 cyclo-[B(C6F5)2N(C10H11)C(O)N(C10H11)C(C6F5)O]
;
_space_group_crystal_system monoclinic
_space_group_IT_number 15
_space_group_name_Hall '-C 2yc'
_space_group_name_H-M_alt 'C 1 2/c 1'
_symmetry_space_group_name_Hall '-C 2yc'
_symmetry_space_group_name_H-M 'C 1 2/c 1'
_atom_sites_solution_hydrogens geom
_audit_creation_method SHELXL-2018/1
_audit_update_record
;
2019-04-04 deposited with the CCDC.    2019-05-23 downloaded from the CCDC.
;
_cell_angle_alpha 90
_cell_angle_beta 103.060(2)
_cell_angle_gamma 90
_cell_formula_units_Z 8
_cell_length_a 16.6110(5)
_cell_length_b 10.3630(2)
_cell_length_c 36.6152(9)
_cell_measurement_reflns_used 13869
_cell_measurement_temperature 150(2)
_cell_measurement_theta_max 75.9420
_cell_measurement_theta_min 4.9410
_cell_volume 6139.9(3)
_computing_cell_refinement 'CrysAlisPro 1.171.39.46 (Rigaku OD, 2018)'
_computing_data_collection 'CrysAlisPro 1.171.39.46 (Rigaku OD, 2018)'
_computing_data_reduction 'CrysAlisPro 1.171.39.46 (Rigaku OD, 2018)'
_computing_structure_refinement 'SHELXL-2018/1 (Sheldrick, 2018)'
_computing_structure_solution 'SHELXS-97 (Sheldrick, 1990)'
_diffrn_ambient_temperature 150(2)
_diffrn_detector_area_resol_mean 10.4102
_diffrn_measured_fraction_theta_full 0.999
_diffrn_measured_fraction_theta_max 0.988
_diffrn_measurement_device_type 'SuperNova, Dual, Cu at zero, Atlas'
_diffrn_measurement_method '\w scans'
_diffrn_radiation_monochromator mirror
_diffrn_radiation_source 'SuperNova (Cu) X-ray Source'
_diffrn_radiation_type CuK\a
_diffrn_radiation_wavelength 1.54184
_diffrn_reflns_av_R_equivalents 0.0381
_diffrn_reflns_av_unetI/netI 0.0257
_diffrn_reflns_Laue_measured_fraction_full 0.999
_diffrn_reflns_Laue_measured_fraction_max 0.988
_diffrn_reflns_limit_h_max 20
_diffrn_reflns_limit_h_min -20
_diffrn_reflns_limit_k_max 10
_diffrn_reflns_limit_k_min -12
_diffrn_reflns_limit_l_max 45
_diffrn_reflns_limit_l_min -44
_diffrn_reflns_number 31445
_diffrn_reflns_point_group_measured_fraction_full 0.999
_diffrn_reflns_point_group_measured_fraction_max 0.988
_diffrn_reflns_theta_full 67.684
_diffrn_reflns_theta_max 76.328
_diffrn_reflns_theta_min 4.960
_exptl_absorpt_coefficient_mu 1.480
_exptl_absorpt_correction_T_max 1.00000
_exptl_absorpt_correction_T_min 0.76138
_exptl_absorpt_correction_type multi-scan
_exptl_absorpt_process_details
;
CrysAlisPro 1.171.39.46 (Rigaku Oxford Diffraction, 2018)
Empirical absorption correction using spherical harmonics,
 implemented in SCALE3 ABSPACK scaling algorithm.
;
_exptl_crystal_colour colourless
_exptl_crystal_density_diffrn 1.649
_exptl_crystal_description block
_exptl_crystal_F_000 3072
_exptl_crystal_size_max 0.300
_exptl_crystal_size_mid 0.220
_exptl_crystal_size_min 0.180
_refine_diff_density_max 0.656
_refine_diff_density_min -0.623
_refine_diff_density_rms 0.089
_refine_ls_extinction_method none
_refine_ls_goodness_of_fit_ref 1.119
_refine_ls_hydrogen_treatment constr
_refine_ls_matrix_type full
_refine_ls_number_parameters 469
_refine_ls_number_reflns 6370
_refine_ls_number_restraints 0
_refine_ls_restrained_S_all 1.119
_refine_ls_R_factor_all 0.0732
_refine_ls_R_factor_gt 0.0678
_refine_ls_shift/su_max 0.000
_refine_ls_shift/su_mean 0.000
_refine_ls_structure_factor_coef Fsqd
_refine_ls_weighting_details 'w=1/[\s^2^(Fo^2^)+(0.0810P)^2^+39.5903P] where P=(Fo^2^+2Fc^2^)/3'
_refine_ls_weighting_scheme calc
_refine_ls_wR_factor_gt 0.2053
_refine_ls_wR_factor_ref 0.2117
_reflns_Friedel_coverage 0.000
_reflns_number_gt 5962
_reflns_number_total 6370
_reflns_threshold_expression 'I > 2\s(I)'
_cod_data_source_file c9cc02707f2.cif
_cod_data_source_block MM281
_cod_database_code 7123517
_shelx_shelxl_version_number 2018/1
_shelx_space_group_comment
;
The symmetry employed for this shelxl refinement is uniquely defined
by the following loop, which should always be used as a source of
symmetry information in preference to the above space-group names.
They are only intended as comments.
;
_shelx_estimated_absorpt_t_min 0.665
_shelx_estimated_absorpt_t_max 0.777

loop_
_space_group_symop_operation_xyz
'x, y, z'
'-x, y, -z+1/2'
'x+1/2, y+1/2, z'
'-x+1/2, y+1/2, -z+1/2'
'-x, -y, -z'
'x, -y, z-1/2'
'-x+1/2, -y+1/2, -z'
'x+1/2, -y+1/2, z-1/2'

loop_
_atom_site_label
_atom_site_type_symbol
_atom_site_fract_x
_atom_site_fract_y
_atom_site_fract_z
_atom_site_U_iso_or_equiv
_atom_site_adp_type
_atom_site_occupancy
_atom_site_site_symmetry_order
_atom_site_calc_flag
_atom_site_refinement_flags_posn
_atom_site_refinement_flags_adp
B1 B 0.2874(2) 0.3981(3) 0.13143(11) 0.0236(7) Uani 1 1 d . .
N1 N 0.22857(17) 0.4540(3) 0.15416(8) 0.0224(6) Uani 1 1 d . .
N2 N 0.21752(16) 0.6486(2) 0.11883(7) 0.0193(5) Uani 1 1 d . .
O1 O 0.13357(15) 0.6097(2) 0.15989(7) 0.0266(5) Uani 1 1 d . .
O2 O 0.32345(15) 0.5139(2) 0.11372(7) 0.0268(5) Uani 1 1 d . .
C1 C 0.1879(2) 0.5661(3) 0.14645(9) 0.0205(6) Uani 1 1 d . .
C2 C 0.28566(19) 0.6213(3) 0.10793(9) 0.0208(6) Uani 1 1 d . .
C3 C 0.3679(2) 0.3334(3) 0.15947(10) 0.0253(7) Uani 1 1 d . .
C4 C 0.4305(2) 0.4098(3) 0.18007(11) 0.0302(8) Uani 1 1 d . .
C5 C 0.5020(2) 0.3613(4) 0.20320(11) 0.0320(8) Uani 1 1 d . .
C6 C 0.5128(2) 0.2299(4) 0.20713(9) 0.0266(7) Uani 1 1 d . .
C7 C 0.4507(2) 0.1498(3) 0.18846(9) 0.0252(7) Uani 1 1 d . .
C8 C 0.3810(2) 0.2020(3) 0.16547(10) 0.0249(7) Uani 1 1 d . .
C9 C 0.2446(2) 0.3109(3) 0.09457(10) 0.0239(7) Uani 1 1 d . .
C10 C 0.2931(2) 0.2421(3) 0.07480(10) 0.0260(7) Uani 1 1 d . .
C11 C 0.2616(2) 0.1704(4) 0.04309(10) 0.0312(8) Uani 1 1 d . .
C12 C 0.1778(2) 0.1658(4) 0.02896(10) 0.0307(8) Uani 1 1 d . .
C13 C 0.1271(2) 0.2355(4) 0.04658(10) 0.0303(8) Uani 1 1 d . .
C14 C 0.1608(2) 0.3060(3) 0.07813(10) 0.0263(7) Uani 1 1 d . .
C15 C 0.2099(2) 0.3766(3) 0.18585(10) 0.0274(7) Uani 1 1 d . .
H15 H 0.244704 0.296982 0.187789 0.033 Uiso 1 1 calc R U
C16 C 0.2377(3) 0.4470(4) 0.22294(11) 0.0379(9) Uani 1 1 d . .
H16A H 0.205448 0.527643 0.222365 0.045 Uiso 1 1 calc R U
H16B H 0.296764 0.470516 0.226692 0.045 Uiso 1 1 calc R U
C17 C 0.2256(3) 0.3628(6) 0.25546(13) 0.0553(13) Uani 1 1 d . .
H17A H 0.262904 0.287223 0.257874 0.066 Uiso 1 1 calc R U
H17B H 0.240366 0.412746 0.279077 0.066 Uiso 1 1 calc R U
C18 C 0.1364(4) 0.3165(5) 0.24941(14) 0.0542(13) Uani 1 1 d . .
H18A H 0.131112 0.258304 0.270189 0.065 Uiso 1 1 calc R U
H18B H 0.099677 0.391560 0.249686 0.065 Uiso 1 1 calc R U
C19 C 0.1095(3) 0.2455(4) 0.21238(14) 0.0454(11) Uani 1 1 d . .
H19A H 0.050689 0.220313 0.208654 0.054 Uiso 1 1 calc R U
H19B H 0.142647 0.165840 0.213010 0.054 Uiso 1 1 calc R U
C20 C 0.1206(2) 0.3305(4) 0.17959(11) 0.0323(8) Uani 1 1 d . .
H20A H 0.105724 0.280795 0.155935 0.039 Uiso 1 1 calc R U
H20B H 0.083218 0.406020 0.177335 0.039 Uiso 1 1 calc R U
C21 C 0.1710(2) 0.7724(3) 0.10685(9) 0.0202(6) Uani 1 1 d . .
H21 H 0.198911 0.813543 0.088294 0.024 Uiso 1 1 calc R U
C22 C 0.1774(2) 0.8694(3) 0.13862(10) 0.0273(7) Uani 1 1 d . .
H22A H 0.236173 0.883794 0.150959 0.033 Uiso 1 1 calc R U
H22B H 0.148811 0.835402 0.157574 0.033 Uiso 1 1 calc R U
C23 C 0.1376(3) 0.9968(3) 0.12268(12) 0.0355(8) Uani 1 1 d . .
H23A H 0.138277 1.058069 0.143485 0.043 Uiso 1 1 calc R U
H23B H 0.170363 1.035001 0.105914 0.043 Uiso 1 1 calc R U
C24 C 0.0487(3) 0.9769(4) 0.10084(12) 0.0385(9) Uani 1 1 d . .
H24A H 0.026119 1.059869 0.089591 0.046 Uiso 1 1 calc R U
H24B H 0.014512 0.948155 0.118205 0.046 Uiso 1 1 calc R U
C25 C 0.0442(2) 0.8765(4) 0.06987(11) 0.0336(8) Uani 1 1 d . .
H25A H 0.074115 0.908870 0.051218 0.040 Uiso 1 1 calc R U
H25B H -0.014305 0.862804 0.056903 0.040 Uiso 1 1 calc R U
C26 C 0.0820(2) 0.7479(3) 0.08592(9) 0.0252(7) Uani 1 1 d . .
H26A H 0.049954 0.711584 0.103234 0.030 Uiso 1 1 calc R U
H26B H 0.080779 0.685265 0.065381 0.030 Uiso 1 1 calc R U
C27 C 0.3280(2) 0.7167(3) 0.08805(9) 0.0229(7) Uani 1 1 d . .
C28 C 0.3271(2) 0.7028(4) 0.05038(10) 0.0297(7) Uani 1 1 d . .
C29 C 0.3708(3) 0.7882(5) 0.03286(11) 0.0403(10) Uani 1 1 d . .
C30 C 0.4157(3) 0.8863(4) 0.05297(13) 0.0402(10) Uani 1 1 d . .
C31 C 0.4188(2) 0.9010(4) 0.09037(13) 0.0347(9) Uani 1 1 d . .
C32 C 0.3750(2) 0.8154(3) 0.10755(11) 0.0283(7) Uani 1 1 d . .
F1 F 0.42398(16) 0.5402(2) 0.17889(7) 0.0428(6) Uani 1 1 d . .
F2 F 0.56094(16) 0.4404(3) 0.22193(8) 0.0482(6) Uani 1 1 d . .
F3 F 0.58013(13) 0.1806(2) 0.22994(6) 0.0354(5) Uani 1 1 d . .
F4 F 0.45794(15) 0.0221(2) 0.19359(6) 0.0361(5) Uani 1 1 d . .
F5 F 0.32260(13) 0.1172(2) 0.14825(6) 0.0330(5) Uani 1 1 d . .
F6 F 0.37597(13) 0.2444(2) 0.08639(6) 0.0356(5) Uani 1 1 d . .
F7 F 0.31240(15) 0.1064(3) 0.02557(6) 0.0421(6) Uani 1 1 d . .
F8 F 0.14612(16) 0.0975(3) -0.00195(7) 0.0471(6) Uani 1 1 d . .
F9 F 0.04502(14) 0.2324(3) 0.03264(7) 0.0423(6) Uani 1 1 d . .
F10 F 0.10554(14) 0.3732(2) 0.09278(7) 0.0405(6) Uani 1 1 d . .
F11 F 0.38054(15) 0.8278(2) 0.14434(6) 0.0397(5) Uani 1 1 d . .
F12 F 0.46305(16) 0.9951(2) 0.11003(9) 0.0510(7) Uani 1 1 d . .
F13 F 0.45719(17) 0.9680(3) 0.03589(9) 0.0590(9) Uani 1 1 d . .
F14 F 0.36906(19) 0.7729(4) -0.00362(7) 0.0626(9) Uani 1 1 d . .
F15 F 0.28288(16) 0.6073(3) 0.03088(7) 0.0449(6) Uani 1 1 d . .

loop_
_atom_site_aniso_label
_atom_site_aniso_U_11
_atom_site_aniso_U_22
_atom_site_aniso_U_33
_atom_site_aniso_U_23
_atom_site_aniso_U_13
_atom_site_aniso_U_12
B1 0.0198(17) 0.0166(16) 0.0346(19) 0.0010(14) 0.0066(14) 0.0016(13)
N1 0.0216(13) 0.0162(12) 0.0315(14) 0.0046(11) 0.0105(11) 0.0024(10)
N2 0.0204(13) 0.0146(12) 0.0235(12) 0.0014(10) 0.0061(10) 0.0013(10)
O1 0.0308(13) 0.0212(11) 0.0315(12) 0.0058(9) 0.0149(10) 0.0070(9)
O2 0.0243(12) 0.0165(11) 0.0423(14) 0.0035(10) 0.0131(10) 0.0034(9)
C1 0.0214(15) 0.0165(14) 0.0233(15) 0.0014(11) 0.0043(12) -0.0007(12)
C2 0.0169(14) 0.0215(15) 0.0249(15) -0.0006(12) 0.0062(12) -0.0004(12)
C3 0.0219(16) 0.0210(16) 0.0333(17) 0.0007(13) 0.0066(13) 0.0014(12)
C4 0.035(2) 0.0177(16) 0.0380(19) -0.0003(14) 0.0079(15) 0.0004(14)
C5 0.0315(19) 0.0294(18) 0.0340(18) -0.0037(15) 0.0053(15) -0.0077(15)
C6 0.0239(17) 0.0334(18) 0.0236(16) 0.0022(13) 0.0073(13) 0.0077(14)
C7 0.0319(18) 0.0192(15) 0.0260(16) 0.0019(12) 0.0096(13) 0.0062(13)
C8 0.0238(16) 0.0212(16) 0.0294(17) -0.0001(13) 0.0058(13) -0.0015(13)
C9 0.0234(16) 0.0180(15) 0.0314(17) 0.0032(12) 0.0085(13) 0.0028(12)
C10 0.0207(16) 0.0259(17) 0.0323(17) 0.0062(13) 0.0075(13) 0.0048(13)
C11 0.038(2) 0.0270(17) 0.0298(17) 0.0047(14) 0.0114(15) 0.0136(15)
C12 0.0322(19) 0.0317(19) 0.0274(17) 0.0008(14) 0.0048(14) 0.0058(15)
C13 0.0238(17) 0.0331(19) 0.0330(18) 0.0012(15) 0.0042(14) 0.0062(14)
C14 0.0211(16) 0.0245(16) 0.0353(18) 0.0001(13) 0.0107(14) 0.0063(13)
C15 0.0259(17) 0.0195(15) 0.0387(19) 0.0099(14) 0.0112(14) 0.0058(13)
C16 0.035(2) 0.045(2) 0.0319(19) 0.0119(17) 0.0027(15) -0.0020(17)
C17 0.059(3) 0.071(3) 0.036(2) 0.023(2) 0.011(2) 0.009(3)
C18 0.072(3) 0.053(3) 0.048(3) 0.024(2) 0.037(2) 0.014(2)
C19 0.047(3) 0.031(2) 0.068(3) 0.015(2) 0.033(2) 0.0012(18)
C20 0.034(2) 0.0230(17) 0.043(2) 0.0027(15) 0.0146(16) -0.0033(14)
C21 0.0207(15) 0.0153(14) 0.0254(15) 0.0039(12) 0.0065(12) 0.0039(11)
C22 0.0322(18) 0.0170(15) 0.0308(17) -0.0023(13) 0.0032(14) 0.0024(13)
C23 0.038(2) 0.0184(17) 0.051(2) -0.0001(15) 0.0123(17) 0.0062(15)
C24 0.037(2) 0.0291(19) 0.052(2) 0.0128(17) 0.0146(18) 0.0144(16)
C25 0.0270(18) 0.036(2) 0.0361(19) 0.0143(16) 0.0032(15) 0.0056(15)
C26 0.0214(16) 0.0271(17) 0.0257(16) 0.0027(13) 0.0025(12) -0.0009(13)
C27 0.0212(15) 0.0210(15) 0.0294(16) 0.0061(12) 0.0122(13) 0.0051(12)
C28 0.0274(18) 0.0348(19) 0.0285(17) 0.0008(14) 0.0097(14) 0.0084(14)
C29 0.035(2) 0.058(3) 0.0324(19) 0.0177(18) 0.0181(16) 0.0213(19)
C30 0.031(2) 0.034(2) 0.062(3) 0.0249(19) 0.0248(19) 0.0119(16)
C31 0.0261(18) 0.0223(17) 0.060(2) 0.0085(16) 0.0196(17) 0.0034(14)
C32 0.0248(17) 0.0230(16) 0.0392(19) 0.0026(14) 0.0117(14) 0.0023(13)
F1 0.0452(14) 0.0190(10) 0.0570(15) -0.0030(10) -0.0035(11) -0.0042(9)
F2 0.0403(14) 0.0414(14) 0.0548(15) -0.0036(11) -0.0064(11) -0.0161(11)
F3 0.0273(11) 0.0472(13) 0.0287(10) 0.0026(9) -0.0002(8) 0.0098(9)
F4 0.0458(13) 0.0205(10) 0.0390(12) 0.0017(8) 0.0033(10) 0.0081(9)
F5 0.0311(11) 0.0216(10) 0.0415(12) 0.0012(8) -0.0019(9) -0.0049(8)
F6 0.0215(10) 0.0475(13) 0.0389(12) 0.0000(10) 0.0088(9) 0.0065(9)
F7 0.0419(13) 0.0523(15) 0.0342(11) -0.0011(10) 0.0131(10) 0.0236(11)
F8 0.0477(15) 0.0492(15) 0.0397(13) -0.0166(11) -0.0003(11) 0.0113(12)
F9 0.0216(11) 0.0532(15) 0.0491(14) -0.0128(11) 0.0012(9) 0.0039(10)
F10 0.0254(11) 0.0502(14) 0.0451(13) -0.0155(11) 0.0065(9) 0.0121(10)
F11 0.0428(13) 0.0411(13) 0.0362(12) -0.0108(10) 0.0110(10) -0.0114(10)
F12 0.0388(14) 0.0274(12) 0.094(2) -0.0060(12) 0.0295(14) -0.0093(10)
F13 0.0462(15) 0.0517(16) 0.093(2) 0.0429(15) 0.0454(15) 0.0164(12)
F14 0.0603(18) 0.102(2) 0.0336(13) 0.0195(14) 0.0269(12) 0.0235(17)
F15 0.0422(14) 0.0556(15) 0.0379(12) -0.0153(11) 0.0108(10) 0.0041(11)

loop_
_atom_type_symbol
_atom_type_description
_atom_type_scat_dispersion_real
_atom_type_scat_dispersion_imag
_atom_type_scat_source
C C 0.0181 0.0091 'International Tables Vol C Tables 4.2.6.8 and 6.1.1.4'
H H 0.0000 0.0000 'International Tables Vol C Tables 4.2.6.8 and 6.1.1.4'
B B 0.0090 0.0039 'International Tables Vol C Tables 4.2.6.8 and 6.1.1.4'
N N 0.0311 0.0180 'International Tables Vol C Tables 4.2.6.8 and 6.1.1.4'
O O 0.0492 0.0322 'International Tables Vol C Tables 4.2.6.8 and 6.1.1.4'
F F 0.0727 0.0534 'International Tables Vol C Tables 4.2.6.8 and 6.1.1.4'

loop_
_geom_angle_atom_site_label_1
_geom_angle_atom_site_label_2
_geom_angle_atom_site_label_3
_geom_angle
N1 B1 O2 106.8(3)
N1 B1 C3 110.2(3)
O2 B1 C3 104.0(3)
N1 B1 C9 116.3(3)
O2 B1 C9 102.6(3)
C3 B1 C9 115.5(3)
C1 N1 C15 116.4(3)
C1 N1 B1 124.4(3)
C15 N1 B1 119.1(3)
C2 N2 C1 121.5(3)
C2 N2 C21 120.9(3)
C1 N2 C21 117.3(2)
C2 O2 B1 121.7(3)
O1 C1 N1 128.7(3)
O1 C1 N2 117.0(3)
N1 C1 N2 114.3(3)
O2 C2 N2 124.4(3)
O2 C2 C27 113.0(3)
N2 C2 C27 122.6(3)
C4 C3 C8 113.7(3)
C4 C3 B1 120.9(3)
C8 C3 B1 125.4(3)
F1 C4 C5 115.6(3)
F1 C4 C3 120.4(3)
C5 C4 C3 123.9(3)
F2 C5 C6 119.3(4)
F2 C5 C4 121.0(3)
C6 C5 C4 119.7(3)
F3 C6 C5 120.9(3)
F3 C6 C7 120.4(3)
C5 C6 C7 118.6(3)
F4 C7 C6 119.5(3)
F4 C7 C8 120.6(3)
C6 C7 C8 119.8(3)
F5 C8 C7 116.4(3)
F5 C8 C3 119.5(3)
C7 C8 C3 124.1(3)
C14 C9 C10 113.4(3)
C14 C9 B1 125.5(3)
C10 C9 B1 120.9(3)
F6 C10 C11 116.2(3)
F6 C10 C9 119.8(3)
C11 C10 C9 124.0(3)
F7 C11 C12 119.8(3)
F7 C11 C10 120.5(3)
C12 C11 C10 119.7(3)
F8 C12 C11 120.5(3)
F8 C12 C13 120.6(3)
C11 C12 C13 118.8(3)
F9 C13 C14 121.1(3)
F9 C13 C12 119.0(3)
C14 C13 C12 119.8(3)
F10 C14 C13 115.0(3)
F10 C14 C9 120.8(3)
C13 C14 C9 124.2(3)
N1 C15 C16 111.1(3)
N1 C15 C20 114.5(3)
C16 C15 C20 111.9(3)
N1 C15 H15 106.2
C16 C15 H15 106.2
C20 C15 H15 106.2
C15 C16 C17 110.8(4)
C15 C16 H16A 109.5
C17 C16 H16A 109.5
C15 C16 H16B 109.5
C17 C16 H16B 109.5
H16A C16 H16B 108.1
C18 C17 C16 111.2(4)
C18 C17 H17A 109.4
C16 C17 H17A 109.4
C18 C17 H17B 109.4
C16 C17 H17B 109.4
H17A C17 H17B 108.0
C19 C18 C17 111.2(4)
C19 C18 H18A 109.4
C17 C18 H18A 109.4
C19 C18 H18B 109.4
C17 C18 H18B 109.4
H18A C18 H18B 108.0
C18 C19 C20 111.0(4)
C18 C19 H19A 109.4
C20 C19 H19A 109.4
C18 C19 H19B 109.4
C20 C19 H19B 109.4
H19A C19 H19B 108.0
C15 C20 C19 110.3(3)
C15 C20 H20A 109.6
C19 C20 H20A 109.6
C15 C20 H20B 109.6
C19 C20 H20B 109.6
H20A C20 H20B 108.1
N2 C21 C22 113.3(3)
N2 C21 C26 112.3(3)
C22 C21 C26 112.7(3)
N2 C21 H21 105.9
C22 C21 H21 105.9
C26 C21 H21 105.9
C21 C22 C23 109.2(3)
C21 C22 H22A 109.8
C23 C22 H22A 109.8
C21 C22 H22B 109.8
C23 C22 H22B 109.8
H22A C22 H22B 108.3
C24 C23 C22 111.5(3)
C24 C23 H23A 109.3
C22 C23 H23A 109.3
C24 C23 H23B 109.3
C22 C23 H23B 109.3
H23A C23 H23B 108.0
C23 C24 C25 111.2(3)
C23 C24 H24A 109.4
C25 C24 H24A 109.4
C23 C24 H24B 109.4
C25 C24 H24B 109.4
H24A C24 H24B 108.0
C24 C25 C26 111.1(3)
C24 C25 H25A 109.4
C26 C25 H25A 109.4
C24 C25 H25B 109.4
C26 C25 H25B 109.4
H25A C25 H25B 108.0
C21 C26 C25 108.4(3)
C21 C26 H26A 110.0
C25 C26 H26A 110.0
C21 C26 H26B 110.0
C25 C26 H26B 110.0
H26A C26 H26B 108.4
C28 C27 C32 118.0(3)
C28 C27 C2 121.1(3)
C32 C27 C2 120.7(3)
F15 C28 C27 119.3(3)
F15 C28 C29 120.4(3)
C27 C28 C29 120.3(4)
F14 C29 C30 120.6(4)
F14 C29 C28 119.3(4)
C30 C29 C28 120.1(4)
F13 C30 C31 119.5(4)
F13 C30 C29 119.7(4)
C31 C30 C29 120.8(4)
F12 C31 C30 120.9(4)
F12 C31 C32 120.4(4)
C30 C31 C32 118.7(4)
F11 C32 C27 119.6(3)
F11 C32 C31 118.3(3)
C27 C32 C31 122.1(4)

loop_
_geom_bond_atom_site_label_1
_geom_bond_atom_site_label_2
_geom_bond_distance
B1 N1 1.533(5)
B1 O2 1.547(4)
B1 C3 1.634(5)
B1 C9 1.646(5)
N1 C1 1.342(4)
N1 C15 1.500(4)
N2 C2 1.313(4)
N2 C1 1.490(4)
N2 C21 1.510(4)
O1 C1 1.208(4)
O2 C2 1.272(4)
C2 C27 1.495(4)
C3 C4 1.388(5)
C3 C8 1.389(5)
C4 F1 1.356(4)
C4 C5 1.388(5)
C5 F2 1.341(4)
C5 C6 1.377(5)
C6 F3 1.337(4)
C6 C7 1.378(5)
C7 F4 1.338(4)
C7 C8 1.379(5)
C8 F5 1.354(4)
C9 C14 1.388(5)
C9 C10 1.394(5)
C10 F6 1.345(4)
C10 C11 1.379(5)
C11 F7 1.344(4)
C11 C12 1.372(5)
C12 F8 1.338(4)
C12 C13 1.375(5)
C13 F9 1.344(4)
C13 C14 1.375(5)
C14 F10 1.355(4)
C15 C16 1.519(6)
C15 C20 1.527(5)
C15 H15 1.0000
C16 C17 1.526(6)
C16 H16A 0.9900
C16 H16B 0.9900
C17 C18 1.525(8)
C17 H17A 0.9900
C17 H17B 0.9900
C18 C19 1.519(7)
C18 H18A 0.9900
C18 H18B 0.9900
C19 C20 1.533(5)
C19 H19A 0.9900
C19 H19B 0.9900
C20 H20A 0.9900
C20 H20B 0.9900
C21 C22 1.523(4)
C21 C26 1.525(4)
C21 H21 1.0000
C22 C23 1.532(5)
C22 H22A 0.9900
C22 H22B 0.9900
C23 C24 1.526(6)
C23 H23A 0.9900
C23 H23B 0.9900
C24 C25 1.528(6)
C24 H24A 0.9900
C24 H24B 0.9900
C25 C26 1.533(5)
C25 H25A 0.9900
C25 H25B 0.9900
C26 H26A 0.9900
C26 H26B 0.9900
C27 C28 1.383(5)
C27 C32 1.384(5)
C28 F15 1.339(5)
C28 C29 1.390(6)
C29 F14 1.339(5)
C29 C30 1.373(7)
C30 F13 1.333(4)
C30 C31 1.367(6)
C31 F12 1.331(5)
C31 C32 1.384(5)
C32 F11 1.335(4)
